data_1571218
loop_
_publ_author_name
'Wang, Lingyao'
'Wu, Shuangshuang'
'Hu, Jianbo'
'Jiang, Yunjia'
'Li, Jiahao'
'Hu, Yongqi'
'Han, Yan'
'Ben, Teng'
'Chen, Banglin'
'Zhang, Yuanbin'

_publ_section_title
;
 A novel hydrophobic carborane-hybrid microporous material for reversed
 C<sub>2</sub>H<sub>6</sub> adsorption and efficient
 C<sub>2</sub>H<sub>4</sub>/C<sub>2</sub>H<sub>6</sub> separation under
 humid conditions.
;
_journal_issue 15
_journal_name_full 'Chemical science'
_journal_page_first 5653
_journal_page_last 5659
_journal_paper_doi 10.1039/d4sc00424h
_journal_volume 15
_journal_year 2024
_chemical_formula_moiety 'C7 H16 B10 Cu N O4'
_chemical_formula_sum 'C7 H16 B10 Cu N O4'
_chemical_formula_weight 349.85
_space_group_crystal_system tetragonal
_space_group_IT_number 115
_space_group_name_Hall 'P -4 -2'
_space_group_name_H-M_alt 'P -4 m 2'
_atom_sites_solution_hydrogens difmap
_audit_creation_date 2023-08-16
_audit_creation_method
;
Olex2 1.5
(compiled 2023.03.06 svn.rbb2c1857 for OlexSys, GUI svn.r6748)
;
_audit_update_record
;
2023-09-14 deposited with the CCDC.	2024-03-11 downloaded from the CCDC.
;
_cell_angle_alpha 90
_cell_angle_beta 90
_cell_angle_gamma 90
_cell_formula_units_Z 2
_cell_length_a 11.1145(10)
_cell_length_b 11.1145(10)
_cell_length_c 9.6132(12)
_cell_measurement_reflns_used 2535
_cell_measurement_temperature 120.00
_cell_measurement_theta_max 67.88
_cell_measurement_theta_min 4.60
_cell_volume 1187.5(2)
_computing_cell_refinement 'SAINT V8.38A (Bruker, 2018)'
_computing_data_reduction 'SAINT V8.38A (Bruker, 2018)'
_computing_molecular_graphics 'Olex2 1.5 (Dolomanov et al., 2009)'
_computing_publication_material 'Olex2 1.5 (Dolomanov et al., 2009)'
_computing_structure_refinement 'SHELXL 2019/3 (Sheldrick, 2015)'
_computing_structure_solution 'SHELXT 2018/2 (Sheldrick, 2018)'
_diffrn_ambient_temperature 120.00
_diffrn_measured_fraction_theta_full 0.999
_diffrn_measured_fraction_theta_max 0.997
_diffrn_measurement_device_type 'Bruker APEX-II CCD'
_diffrn_measurement_method '\w scans'
_diffrn_radiation_type CuK\a
_diffrn_radiation_wavelength 1.54178
_diffrn_reflns_av_R_equivalents 0.0842
_diffrn_reflns_av_unetI/netI 0.0445
_diffrn_reflns_Laue_measured_fraction_full 0.999
_diffrn_reflns_Laue_measured_fraction_max 0.997
_diffrn_reflns_limit_h_max 13
_diffrn_reflns_limit_h_min -13
_diffrn_reflns_limit_k_max 12
_diffrn_reflns_limit_k_min -13
_diffrn_reflns_limit_l_max 11
_diffrn_reflns_limit_l_min -11
_diffrn_reflns_number 5349
_diffrn_reflns_point_group_measured_fraction_full 0.989
_diffrn_reflns_point_group_measured_fraction_max 0.987
_diffrn_reflns_theta_full 67.679
_diffrn_reflns_theta_max 68.417
_diffrn_reflns_theta_min 4.600
_exptl_absorpt_coefficient_mu 1.333
_exptl_absorpt_correction_type none
_exptl_crystal_colour blue
_exptl_crystal_colour_primary blue
_exptl_crystal_density_diffrn 0.978
_exptl_crystal_description block
_exptl_crystal_F_000 352
_exptl_crystal_size_max 0.13
_exptl_crystal_size_mid 0.1
_exptl_crystal_size_min 0.1
_refine_diff_density_max 0.506
_refine_diff_density_min -0.330
_refine_diff_density_rms 0.071
_refine_ls_abs_structure_details
;
 Refined as an inversion twin.
;
_refine_ls_abs_structure_Flack 0.1(2)
_refine_ls_extinction_method none
_refine_ls_goodness_of_fit_ref 1.104
_refine_ls_hydrogen_treatment constr
_refine_ls_matrix_type full
_refine_ls_number_parameters 109
_refine_ls_number_reflns 1206
_refine_ls_number_restraints 150
_refine_ls_restrained_S_all 1.093
_refine_ls_R_factor_all 0.0500
_refine_ls_R_factor_gt 0.0439
_refine_ls_shift/su_max 0.000
_refine_ls_shift/su_mean 0.000
_refine_ls_structure_factor_coef Fsqd
_refine_ls_weighting_details 'w=1/[\s^2^(Fo^2^)+(0.0573P)^2^+0.7458P] where P=(Fo^2^+2Fc^2^)/3'
_refine_ls_weighting_scheme calc
_refine_ls_wR_factor_gt 0.1110
_refine_ls_wR_factor_ref 0.1189
_reflns_Friedel_coverage 0.740
_reflns_Friedel_fraction_full 0.977
_reflns_Friedel_fraction_max 0.973
_reflns_number_gt 1089
_reflns_number_total 1206
_reflns_threshold_expression 'I > 2\s(I)'
_cod_data_source_file d4sc00424h2.cif
_cod_data_source_block 20230413wss_cu_dabco_pcbcooh_1
_cod_depositor_comments 'Adding full bibliography for 1571218--1571221.cif.'
_cod_original_cell_volume 1187.5(3)
_cod_database_code 1571218
_shelx_shelxl_version_number 2019/3
_shelx_space_group_comment
;
The symmetry employed for this shelxl refinement is uniquely defined
by the following loop, which should always be used as a source of
symmetry information in preference to the above space-group names.
They are only intended as comments.
;
_shelx_estimated_absorpt_t_max 0.878
_shelx_estimated_absorpt_t_min 0.846
_olex2_refinement_description
;
1. Twinned data refinement
 Scales: 0.9(2)
 0.1(2)
2. Fixed Uiso
 At 1.2 times of:
  All B(H) groups, All C(H,H) groups
3. Uiso/Uaniso restraints and constraints
B1 \\sim B2 \\sim B3 \\sim B4 \\sim B5 \\sim C2: within 2A with sigma of 0.01
and sigma for terminal atoms of 0.02 within 2A
C3 \\sim C4 \\sim C5 \\sim C6 \\sim N1: within 2A with sigma of 0.01 and sigma
for terminal atoms of 0.02 within 2A
Uanis(C3) \\sim Ueq, Uanis(C4) \\sim Ueq, Uanis(C5) \\sim Ueq, Uanis(C6) \\sim
Ueq: with sigma of 0.01 and sigma for terminal atoms of 0.02
4. Others
 Fixed Sof: C3(0.125) H3A(0.125) H3B(0.125) C6(0.125) H6A(0.125) H6B(0.125)
 C5(0.25) H5A(0.25) H5B(0.25) C4(0.25) H4A(0.25) H4B(0.25) B1(0.5) H1(0.5)
 B5(0.5) H5(0.5) B3(0.5) H3(0.5) B2(0.5) H2(0.5) B4(0.5) H4(0.5)
5.a Riding coordinates:
 C3(H3A,H3B), C6(H6A,H6B), C5(H5A,H5B), C4(H4A,H4B), B1(H1), B5(H5), B3(H3),
 B2(H2), B4(H4)
;
_olex2_submission_special_instructions 'No special instructions were received'

loop_
_space_group_symop_operation_xyz
'x, y, z'
'-x, -y, z'
'y, -x, -z'
'-y, x, -z'
'x, -y, z'
'-x, y, z'
'y, x, -z'
'-y, -x, -z'

loop_
_atom_site_label
_atom_site_type_symbol
_atom_site_fract_x
_atom_site_fract_y
_atom_site_fract_z
_atom_site_U_iso_or_equiv
_atom_site_adp_type
_atom_site_occupancy
_atom_site_site_symmetry_order
_atom_site_calc_flag
_atom_site_refinement_flags_posn
_atom_site_refinement_flags_adp
_atom_site_refinement_flags_occupancy
_atom_site_disorder_assembly
_atom_site_disorder_group
Cu1 Cu 0.500000 0.500000 0.64018(9) 0.0216(4) Uani 1 4 d S T P A .
O2 O 0.500000 0.6751(9) 0.6175(11) 0.050(3) Uani 1 2 d S T P . .
O1 O 0.500000 0.6751(9) 0.3871(9) 0.047(3) Uani 1 2 d S T P . .
N1 N 0.500000 0.500000 0.8675(5) 0.0273(12) Uani 1 4 d S TU P . .
C1 C 0.500000 0.7247(4) 0.499(2) 0.0325(11) Uani 1 2 d S T P B .
C2 C 0.500000 0.8615(4) 0.502(2) 0.0350(11) Uani 1 2 d S TU P . .
C3 C 0.384(4) 0.500000 0.936(4) 0.025(4) Uani 0.25 2 d S TU P A 1
H3A H 0.342750 0.572730 0.901689 0.030 Uiso 0.125 1 d R U P A 1
H3B H 0.342750 0.427270 0.901689 0.030 Uiso 0.125 1 d R U P A 1
C6 C 0.500000 0.374(4) 0.909(3) 0.023(4) Uani 0.25 2 d S TU P A 1
H6A H 0.427270 0.331720 0.875751 0.028 Uiso 0.125 1 d R U P A 1
H6B H 0.572730 0.331720 0.875751 0.028 Uiso 0.125 1 d R U P A 1
C5 C 0.428(2) 0.390(3) 0.917(3) 0.023(3) Uani 0.25 1 d . U P A 2
H5A H 0.482248 0.320304 0.922064 0.027 Uiso 0.25 1 d R U P A 2
H5B H 0.357748 0.370234 0.857034 0.027 Uiso 0.25 1 d R U P A 2
C4 C 0.395(3) 0.443(3) 0.925(4) 0.024(4) Uani 0.25 1 d . U P A 3
H4A H 0.375257 0.373038 0.865035 0.028 Uiso 0.25 1 d R U P A 3
H4B H 0.324367 0.499998 0.929755 0.028 Uiso 0.5 2 d R U P A 3
B1 B 0.544(2) 0.9355(15) 0.352(3) 0.049(4) Uani 0.5 1 d . U P B 4
H1 H 0.589105 0.890236 0.278723 0.058 Uiso 0.5 1 d R U P B 4
B5 B 0.4633(19) 0.933(2) 0.646(3) 0.047(4) Uani 0.5 1 d . U P B 1
H5 H 0.448874 0.886195 0.733452 0.056 Uiso 0.5 1 d R U P B 1
B3 B 0.3622(12) 0.9333(13) 0.5280(16) 0.038(3) Uani 0.5 1 d . U P B 1
H3 H 0.284987 0.887334 0.536611 0.045 Uiso 0.5 1 d R U P B 1
B2 B 0.389(2) 0.934(2) 0.428(2) 0.049(3) Uani 0.5 1 d . U P B 2
H2 H 0.322982 0.887568 0.381211 0.059 Uiso 0.5 1 d R U P B 2
B4 B 0.4001(15) 0.9298(16) 0.6112(19) 0.038(3) Uani 0.5 1 d . U P B 2
H4 H 0.327424 0.872279 0.657629 0.045 Uiso 0.5 1 d R U P B 2

loop_
_atom_site_aniso_label
_atom_site_aniso_U_11
_atom_site_aniso_U_22
_atom_site_aniso_U_33
_atom_site_aniso_U_23
_atom_site_aniso_U_13
_atom_site_aniso_U_12
Cu1 0.0207(14) 0.0223(15) 0.0218(5) 0.000 0.000 0.000
O2 0.086(8) 0.019(5) 0.044(7) 0.002(5) 0.000 0.000
O1 0.096(9) 0.018(4) 0.027(6) -0.002(4) 0.000 0.000
N1 0.031(6) 0.030(6) 0.021(2) 0.000 0.000 0.000
C1 0.039(3) 0.022(2) 0.036(3) 0.005(9) 0.000 0.000
C2 0.048(3) 0.020(2) 0.037(3) -0.001(6) 0.000 0.000
C3 0.027(7) 0.029(8) 0.018(7) 0.000 0.008(6) 0.000
C6 0.032(7) 0.026(7) 0.013(6) -0.002(6) 0.000 0.000
C5 0.030(7) 0.027(7) 0.012(5) -0.005(5) -0.001(5) -0.002(6)
C4 0.031(7) 0.023(7) 0.016(6) -0.003(6) 0.004(5) -0.002(6)
B1 0.084(9) 0.018(6) 0.044(7) -0.010(7) 0.021(7) -0.005(6)
B5 0.060(8) 0.032(6) 0.049(7) -0.005(7) 0.021(6) -0.004(6)
B3 0.031(5) 0.022(4) 0.060(7) -0.005(6) -0.003(5) -0.005(4)
B2 0.052(7) 0.027(5) 0.068(7) -0.003(7) -0.004(6) -0.003(5)
B4 0.038(6) 0.024(5) 0.051(7) 0.001(6) 0.020(6) -0.004(5)

loop_
_atom_type_symbol
_atom_type_description
_atom_type_scat_dispersion_real
_atom_type_scat_dispersion_imag
_atom_type_scat_source
C C 0.0181 0.0091 'International Tables Vol C Tables 4.2.6.8 and 6.1.1.4'
H H 0.0000 0.0000 'International Tables Vol C Tables 4.2.6.8 and 6.1.1.4'
B B 0.0090 0.0039 'International Tables Vol C Tables 4.2.6.8 and 6.1.1.4'
Cu Cu -1.9646 0.5888 'International Tables Vol C Tables 4.2.6.8 and 6.1.1.4'
N N 0.0311 0.0180 'International Tables Vol C Tables 4.2.6.8 and 6.1.1.4'
O O 0.0492 0.0322 'International Tables Vol C Tables 4.2.6.8 and 6.1.1.4'

loop_
_geom_angle_atom_site_label_1
_geom_angle_atom_site_label_2
_geom_angle_atom_site_label_3
_geom_angle
_geom_angle_site_symmetry_1
_geom_angle_site_symmetry_3
_geom_angle_publ_flag
O2 Cu1 Cu1 83.6(3) . 3_566 ?
O2 Cu1 Cu1 83.6(3) 2_665 3_566 ?
O2 Cu1 O2 167.2(6) 2_665 . ?
O2 Cu1 O1 89.15(3) 2_665 3_566 ?
O2 Cu1 O1 89.15(3) 2_665 4_656 ?
O2 Cu1 O1 89.15(3) . 4_656 ?
O2 Cu1 O1 89.15(3) . 3_566 ?
O2 Cu1 N1 96.4(3) . . ?
O2 Cu1 N1 96.4(3) 2_665 . ?
O1 Cu1 Cu1 82.3(3) 3_566 3_566 ?
O1 Cu1 Cu1 82.3(3) 4_656 3_566 ?
O1 Cu1 O1 164.7(5) 4_656 3_566 ?
O1 Cu1 N1 97.7(3) 4_656 . ?
O1 Cu1 N1 97.7(3) 3_566 . ?
N1 Cu1 Cu1 180.0 . 3_566 ?
C1 O2 Cu1 122.2(9) . . ?
C1 O1 Cu1 124.8(8) . 3_566 ?
C3 N1 Cu1 117.3(15) 5_565 . ?
C3 N1 Cu1 117.3(15) 6_655 . ?
C3 N1 Cu1 117.3(15) 2_665 . ?
C3 N1 Cu1 117.3(15) . . ?
C3 N1 C3 125(3) 2_665 5_565 ?
C3 N1 C3 125(3) 6_655 5_565 ?
C3 N1 C3 125(3) 2_665 . ?
C3 N1 C3 0.0(15) . 5_565 ?
C3 N1 C3 0(3) 6_655 2_665 ?
C3 N1 C3 125(3) 6_655 . ?
C3 N1 C6 82.8(6) 6_655 . ?
C3 N1 C6 82.8(6) 6_655 2_665 ?
C3 N1 C6 82.8(6) . 6_655 ?
C3 N1 C6 82.8(6) 2_665 . ?
C3 N1 C6 82.8(6) 5_565 2_665 ?
C3 N1 C6 82.8(6) . . ?
C3 N1 C6 82.8(6) 5_565 6_655 ?
C3 N1 C6 82.8(6) 5_565 . ?
C3 N1 C6 82.8(6) . 2_665 ?
C3 N1 C6 82.8(6) 6_655 6_655 ?
C3 N1 C6 82.8(6) 2_665 6_655 ?
C3 N1 C6 82.8(6) 2_665 2_665 ?
C3 N1 C5 52.6(12) 2_665 2_665 ?
C3 N1 C5 52.6(12) 2_665 6_655 ?
C3 N1 C5 52.6(12) 5_565 5_565 ?
C3 N1 C5 109.0(14) . 2_665 ?
C3 N1 C5 52.6(12) 6_655 2_665 ?
C3 N1 C5 109.0(14) 5_565 2_665 ?
C3 N1 C5 52.6(12) 6_655 6_655 ?
C3 N1 C5 109.0(14) 6_655 5_565 ?
C3 N1 C5 109.0(14) . 6_655 ?
C3 N1 C5 109.0(14) 2_665 5_565 ?
C3 N1 C5 52.6(12) . 5_565 ?
C3 N1 C5 109.0(14) 5_565 6_655 ?
C6 N1 Cu1 106.0(13) 6_655 . ?
C6 N1 Cu1 106.0(13) . . ?
C6 N1 Cu1 106.0(13) 2_665 . ?
C6 N1 C6 0.0(9) . 6_655 ?
C6 N1 C6 148(3) 2_665 . ?
C6 N1 C6 148(3) 2_665 6_655 ?
C6 N1 C5 32.1(12) . 6_655 ?
C6 N1 C5 132.7(14) 6_655 5_565 ?
C6 N1 C5 32.1(12) 2_665 2_665 ?
C6 N1 C5 32.1(12) 6_655 6_655 ?
C6 N1 C5 132.7(14) . 2_665 ?
C6 N1 C5 132.7(14) 2_665 6_655 ?
C6 N1 C5 132.7(14) . 5_565 ?
C6 N1 C5 132.7(14) 6_655 2_665 ?
C6 N1 C5 32.1(12) 2_665 5_565 ?
C5 N1 Cu1 107.9(11) 5_565 . ?
C5 N1 Cu1 107.9(11) 2_665 . ?
C5 N1 Cu1 107.9(11) 6_655 . ?
C5 N1 Cu1 107.9(11) . . ?
C5 N1 C5 63(2) . 6_655 ?
C5 N1 C5 144(2) 6_655 5_565 ?
C5 N1 C5 105(2) . 5_565 ?
C5 N1 C5 63(2) 2_665 5_565 ?
C4 N1 Cu1 112.4(13) 2_665 . ?
C4 N1 Cu1 112.4(13) . . ?
C4 N1 Cu1 112.4(13) 6_655 . ?
C4 N1 Cu1 112.4(13) 5_565 . ?
C4 N1 C6 58.1(15) 5_565 2_665 ?
C4 N1 C6 58.1(15) 2_665 2_665 ?
C4 N1 C6 108.6(13) 6_655 2_665 ?
C4 N1 C6 108.6(13) . 2_665 ?
C4 N1 C5 88(2) 2_665 5_565 ?
C4 N1 C5 131.2(8) 6_655 5_565 ?
C4 N1 C5 79(2) . 5_565 ?
C4 N1 C5 131.2(8) 5_565 6_655 ?
C4 N1 C5 26.7(8) 5_565 5_565 ?
C4 N1 C5 88(2) . 6_655 ?
C4 N1 C5 79(2) 2_665 6_655 ?
C4 N1 C5 26.7(8) 6_655 6_655 ?
C4 N1 C4 135(3) 2_665 . ?
C4 N1 C4 52(3) 2_665 6_655 ?
C4 N1 C4 109(3) 6_655 . ?
O2 C1 C2 114.8(14) . . ?
O1 C1 O2 127.0(5) . . ?
O1 C1 C2 118.2(14) . . ?
C1 C2 B1 117.4(13) . . ?
C1 C2 B1 117.4(13) . 6_655 ?
C1 C2 B5 119.9(14) . 6_655 ?
C1 C2 B5 119.9(14) . . ?
C1 C2 B3 117.4(5) . 6_655 ?
C1 C2 B3 117.4(5) . . ?
C1 C2 B2 119.0(10) . . ?
C1 C2 B2 119.0(10) . 6_655 ?
C1 C2 B4 117.1(10) . 6_655 ?
C1 C2 B4 117.1(10) . . ?
B1 C2 B1 32.8(17) 6_655 . ?
B5 C2 B1 113.6(7) . 6_655 ?
B5 C2 B1 122.6(6) 6_655 6_655 ?
B5 C2 B5 28.6(16) . 6_655 ?
B5 C2 B3 56.0(10) 6_655 6_655 ?
B5 C2 B3 56.0(10) . . ?
B5 C2 B3 82.8(10) 6_655 . ?
B5 C2 B3 82.8(10) . 6_655 ?
B5 C2 B4 26.8(10) 6_655 6_655 ?
B5 C2 B4 55.2(12) . 6_655 ?
B3 C2 B3 122.7(10) 6_655 . ?
B2 C2 B4 63.9(9) 6_655 6_655 ?
B2 C2 B4 122.6(8) 6_655 . ?
B2 C2 B4 63.9(9) . . ?
B2 C2 B4 122.7(8) . 6_655 ?
B4 C2 B4 81.2(15) 6_655 . ?
N1 C3 H3A 105.2 . . ?
N1 C3 H3B 105.2 . . ?
N1 C3 C6 48.8(17) . 6_655 ?
N1 C3 C6 48.8(17) . 2_665 ?
N1 C3 C6 122(4) . 3_567 ?
C3 C3 N1 0(10) 5_565 . ?
C3 C3 H3A 0.0 5_565 . ?
C3 C3 H3B 0.0 5_565 . ?
C3 C3 C6 0(10) 5_565 3_567 ?
C3 C3 C6 0(10) 5_565 6_655 ?
C3 C3 C6 0(10) 5_565 2_665 ?
H3A C3 H3B 109.5 . . ?
C6 C3 H3A 107.5 3_567 . ?
C6 C3 H3A 149.6 6_655 . ?
C6 C3 H3A 70.9 2_665 . ?
C6 C3 H3B 107.5 3_567 . ?
C6 C3 H3B 70.9 6_655 . ?
C6 C3 H3B 149.6 2_665 . ?
C6 C3 C6 94(3) 2_665 6_655 ?
C6 C3 C6 101(2) 3_567 2_665 ?
C6 C3 C6 101(2) 3_567 6_655 ?
N1 C6 C3 102(3) . 4_657 ?
N1 C6 H6A 111.8 . . ?
N1 C6 H6B 111.8 . . ?
C3 C6 H6A 111.0 4_657 . ?
C3 C6 H6B 111.0 4_657 . ?
C6 C6 N1 0(10) 6_655 . ?
C6 C6 C3 0(10) 6_655 4_657 ?
C6 C6 H6A 0.0 6_655 . ?
C6 C6 H6B 0.0 6_655 . ?
H6A C6 H6B 109.5 . . ?
N1 C5 H3A 97(3) . 5_565 ?
N1 C5 H6B 121(4) . 6_655 ?
N1 C5 C5 103.0(13) . 7_557 ?
N1 C5 H5A 108.6 . . ?
N1 C5 H5B 114.4 . . ?
H3A C5 H6B 105.3 5_565 6_655 ?
C5 C5 H5A 106.8 7_557 . ?
C5 C5 H5B 114.2 7_557 . ?
H5A C5 H5B 109.5 . . ?
N1 C4 H3A 136(6) . 5_565 ?
N1 C4 H3B 81(2) . 5_565 ?
N1 C4 H6B 93(2) . 6_655 ?
N1 C4 C4 102.5(18) . 7_557 ?
N1 C4 H4A 107.7 . . ?
N1 C4 H4B 111.9 . . ?
H3A C4 H3B 82.5 5_565 5_565 ?
H3A C4 H6B 82.8 5_565 6_655 ?
H3B C4 H6B 151.4 5_565 6_655 ?
C4 C4 H4A 109.1 7_557 . ?
C4 C4 H4B 114.6 7_557 . ?
H4A C4 H4B 110.5 . . ?
C2 B1 B1 103.6(12) . 2_675 ?
C2 B1 H1 119.4 . . ?
B1 B1 C2 118.4(7) 5_575 . ?
B1 B1 C2 73.6(8) 6_655 . ?
B1 B1 H1 120.1 5_575 . ?
B1 B1 H1 120.1 6_655 . ?
B1 B1 H1 134.1 2_675 . ?
C2 B5 B5 107.7(10) . 2_675 ?
C2 B5 H5 119.4 . . ?
B5 B5 C2 75.7(8) 6_655 . ?
B5 B5 C2 118.9(9) 5_575 . ?
B5 B5 B5 28.8(16) 5_575 2_675 ?
B5 B5 B5 90.00(2) 6_655 5_575 ?
B5 B5 B5 61.2(16) 6_655 2_675 ?
B5 B5 H5 99.2 6_655 . ?
B5 B5 H5 121.4 5_575 . ?
B5 B5 H5 122.3 2_675 . ?
B5 B5 B3 134.7(10) 6_655 . ?
B5 B5 B3 90.0(10) 5_575 . ?
B3 B5 C2 65.0(11) . . ?
B3 B5 B5 109.8(17) . 2_675 ?
B3 B5 H5 118.9 . . ?
C2 B3 H3 122.1 . . ?
B5 B3 C2 59.0(11) . . ?
B5 B3 H3 123.0 . . ?
B3 B3 C2 117.2(5) 5_575 . ?
B3 B3 B5 90.0(10) 5_575 . ?
B3 B3 H3 120.6 5_575 . ?
C2 B2 H2 119.4 . . ?
C2 B2 B4 59.9(12) . . ?
B2 B2 C2 119.5(8) 5_575 . ?
B2 B2 H2 121.1 5_575 . ?
B2 B2 B4 91.6(12) 5_575 . ?
B4 B2 H2 118.6 . . ?
C2 B4 B2 56.2(11) . . ?
C2 B4 H4 117.4 . . ?
B2 B4 H4 111.2 . . ?
B4 B4 C2 116.4(6) 5_575 . ?
B4 B4 B2 88.4(12) 5_575 . ?
B4 B4 H4 124.7 5_575 . ?

loop_
_geom_bond_atom_site_label_1
_geom_bond_atom_site_label_2
_geom_bond_distance
_geom_bond_site_symmetry_2
_geom_bond_publ_flag
Cu1 Cu1 2.6952(17) 3_566 ?
Cu1 O2 1.958(10) . ?
Cu1 O2 1.958(10) 2_665 ?
Cu1 O1 1.963(10) 4_656 ?
Cu1 O1 1.963(10) 3_566 ?
Cu1 N1 2.185(5) . ?
O2 C1 1.26(2) . ?
O1 C1 1.21(2) . ?
N1 C3 1.45(4) 6_655 ?
N1 C3 1.45(4) 5_565 ?
N1 C3 1.45(4) 2_665 ?
N1 C3 1.45(4) . ?
N1 C6 1.45(4) 2_665 ?
N1 C6 1.45(4) . ?
N1 C6 1.45(4) 6_655 ?
N1 C5 1.53(3) . ?
N1 C5 1.53(3) 5_565 ?
N1 C5 1.53(3) 2_665 ?
N1 C5 1.53(3) 6_655 ?
N1 C4 1.44(3) . ?
N1 C4 1.44(3) 2_665 ?
N1 C4 1.44(3) 6_655 ?
N1 C4 1.44(3) 5_565 ?
C1 C2 1.521(6) . ?
C2 B1 1.73(3) . ?
C2 B1 1.73(3) 6_655 ?
C2 B5 1.65(3) 6_655 ?
C2 B5 1.65(3) . ?
C2 B3 1.744(14) . ?
C2 B3 1.744(14) 6_655 ?
C2 B2 1.64(2) . ?
C2 B2 1.64(2) 6_655 ?
C2 B4 1.71(2) . ?
C2 B4 1.71(2) 6_655 ?
C3 C3 0.00(7) 5_565 ?
C3 H3A 0.9901 . ?
C3 H3B 0.9901 . ?
C3 C6 1.49(4) 3_567 ?
C3 C6 1.92(3) 6_655 ?
C3 C6 1.92(3) 2_665 ?
C6 C6 0.00(7) 6_655 ?
C6 H6A 0.9900 . ?
C6 H6B 0.9900 . ?
C5 C5 1.71(6) 7_557 ?
C5 H5A 0.9901 . ?
C5 H5B 0.9900 . ?
C4 C4 1.64(7) 7_557 ?
C4 H4A 0.9900 . ?
C4 H4B 1.0089 . ?
B1 B1 1.43(3) 5_575 ?
B1 B1 0.98(5) 6_655 ?
B1 B1 1.73(4) 2_675 ?
B1 H1 1.0027 . ?
B5 B5 1.48(4) 5_575 ?
B5 B5 0.82(4) 6_655 ?
B5 B5 1.69(4) 2_675 ?
B5 H5 1.0026 . ?
B5 B3 1.60(3) . ?
B3 B3 1.48(3) 5_575 ?
B3 H3 1.0025 . ?
B2 B2 1.46(5) 5_575 ?
B2 H2 1.0023 . ?
B2 B4 1.77(3) . ?
B4 B4 1.56(4) 5_575 ?
B4 H4 1.1224 . ?

loop_
_geom_torsion_atom_site_label_1
_geom_torsion_atom_site_label_2
_geom_torsion_atom_site_label_3
_geom_torsion_atom_site_label_4
_geom_torsion
_geom_torsion_site_symmetry_1
_geom_torsion_site_symmetry_2
_geom_torsion_site_symmetry_3
_geom_torsion_site_symmetry_4
_geom_torsion_publ_flag
Cu1 O2 C1 O1 0.000(7) . . . . ?
Cu1 O2 C1 C2 180.000(5) . . . . ?
Cu1 O1 C1 O2 0.000(8) 3_566 . . . ?
Cu1 O1 C1 C2 180.000(5) 3_566 . . . ?
Cu1 N1 C3 C3 0(6) . . . 5_565 ?
Cu1 N1 C3 C6 -104.3(13) . . . 2_665 ?
Cu1 N1 C3 C6 104.3(13) . . . 6_655 ?
Cu1 N1 C3 C6 180.000(8) . . . 3_567 ?
Cu1 N1 C6 C3 180.000(10) . . . 4_657 ?
Cu1 N1 C6 C6 0(100) . . . 6_655 ?
Cu1 N1 C5 C5 -160(2) . . . 7_557 ?
Cu1 N1 C4 C4 153(2) . . . 7_557 ?
O2 C1 C2 B1 -161.5(10) . . . 6_655 ?
O2 C1 C2 B1 161.5(10) . . . . ?
O2 C1 C2 B5 16.6(10) . . . 6_655 ?
O2 C1 C2 B5 -16.6(10) . . . . ?
O2 C1 C2 B3 -81.2(13) . . . . ?
O2 C1 C2 B3 81.2(13) . . . 6_655 ?
O2 C1 C2 B2 120.6(14) . . . 6_655 ?
O2 C1 C2 B2 -120.6(14) . . . . ?
O2 C1 C2 B4 47.0(12) . . . 6_655 ?
O2 C1 C2 B4 -47.0(12) . . . . ?
O1 C1 C2 B1 18.5(10) . . . 6_655 ?
O1 C1 C2 B1 -18.5(10) . . . . ?
O1 C1 C2 B5 -163.4(10) . . . 6_655 ?
O1 C1 C2 B5 163.4(10) . . . . ?
O1 C1 C2 B3 -98.8(13) . . . 6_655 ?
O1 C1 C2 B3 98.8(13) . . . . ?
O1 C1 C2 B2 59.4(14) . . . . ?
O1 C1 C2 B2 -59.4(14) . . . 6_655 ?
O1 C1 C2 B4 -133.0(12) . . . 6_655 ?
O1 C1 C2 B4 133.0(12) . . . . ?
C1 C2 B1 B1 179.6(4) . . . 5_575 ?
C1 C2 B1 B1 146.4(12) . . . 2_675 ?
C1 C2 B1 B1 98.8(7) . . . 6_655 ?
C1 C2 B5 B5 98.4(8) . . . 6_655 ?
C1 C2 B5 B5 151.3(14) . . . 2_675 ?
C1 C2 B5 B5 -179.7(3) . . . 5_575 ?
C1 C2 B5 B3 -104.6(10) . . . . ?
C1 C2 B3 B5 109.2(17) . . . . ?
C1 C2 B3 B3 -178.9(11) . . . 5_575 ?
C1 C2 B2 B2 -179.0(10) . . . 5_575 ?
C1 C2 B2 B4 108.0(15) . . . . ?
C1 C2 B4 B2 -110.8(14) . . . . ?
C1 C2 B4 B4 -179.2(8) . . . 5_575 ?
C2 B5 B3 B3 -122.2(6) . . . 5_575 ?
C2 B2 B4 B4 123.6(5) . . . 5_575 ?
C3 N1 C3 C3 0(100) 2_665 . . 5_565 ?
C3 N1 C3 C3 0(100) 6_655 . . 5_565 ?
C3 N1 C3 C6 -75.7(13) 2_665 . . 6_655 ?
C3 N1 C3 C6 75.7(13) 6_655 . . 2_665 ?
C3 N1 C3 C6 0.000(12) 2_665 . . 3_567 ?
C3 N1 C3 C6 0(100) 5_565 . . 3_567 ?
C3 N1 C3 C6 0.000(12) 6_655 . . 3_567 ?
C3 N1 C3 C6 0(100) 5_565 . . 6_655 ?
C3 N1 C3 C6 -75.7(13) 6_655 . . 6_655 ?
C3 N1 C3 C6 0(100) 5_565 . . 2_665 ?
C3 N1 C3 C6 75.7(13) 2_665 . . 2_665 ?
C3 N1 C6 C3 -63.6(15) 5_565 . . 4_657 ?
C3 N1 C6 C3 63.6(15) 2_665 . . 4_657 ?
C3 N1 C6 C3 63.6(15) 6_655 . . 4_657 ?
C3 N1 C6 C3 -63.6(15) . . . 4_657 ?
C3 N1 C6 C6 0(14) 5_565 . . 6_655 ?
C3 N1 C6 C6 0(14) 6_655 . . 6_655 ?
C3 N1 C6 C6 0(14) . . . 6_655 ?
C3 N1 C6 C6 0(14) 2_665 . . 6_655 ?
C6 N1 C3 C3 0(6) . . . 5_565 ?
C6 N1 C3 C3 0(6) 6_655 . . 5_565 ?
C6 N1 C3 C3 0(6) 2_665 . . 5_565 ?
C6 N1 C3 C6 75.7(13) 6_655 . . 3_567 ?
C6 N1 C3 C6 0.000(5) . . . 6_655 ?
C6 N1 C3 C6 -151(3) 2_665 . . 6_655 ?
C6 N1 C3 C6 151(3) . . . 2_665 ?
C6 N1 C3 C6 151(3) 6_655 . . 2_665 ?
C6 N1 C3 C6 75.7(13) . . . 3_567 ?
C6 N1 C3 C6 -75.7(13) 2_665 . . 3_567 ?
C6 N1 C6 C3 0(100) 6_655 . . 4_657 ?
C6 N1 C6 C3 0.000(18) 2_665 . . 4_657 ?
C6 N1 C6 C6 0(100) 2_665 . . 6_655 ?
C5 N1 C5 C5 -45(4) 5_565 . . 7_557 ?
C5 N1 C5 C5 20(2) 2_665 . . 7_557 ?
C5 N1 C5 C5 99(2) 6_655 . . 7_557 ?
C4 N1 C4 C4 -105(2) 5_565 . . 7_557 ?
C4 N1 C4 C4 28(4) 6_655 . . 7_557 ?
C4 N1 C4 C4 -27(2) 2_665 . . 7_557 ?
B1 C2 B1 B1 80.8(6) 6_655 . . 5_575 ?
B1 C2 B1 B1 47.6(16) 6_655 . . 2_675 ?
B5 C2 B5 B5 52.9(19) 6_655 . . 2_675 ?
B5 C2 B5 B5 81.9(6) 6_655 . . 5_575 ?
B5 C2 B5 B3 157.0(7) 6_655 . . . ?
B5 C2 B3 B5 -10.9(7) 6_655 . . . ?
B5 C2 B3 B3 72.0(11) . . . 5_575 ?
B5 C2 B3 B3 61.1(11) 6_655 . . 5_575 ?
B5 B5 B3 C2 32.3(9) 6_655 . . . ?
B5 B5 B3 C2 122.2(6) 5_575 . . . ?
B5 B5 B3 C2 100.9(15) 2_675 . . . ?
B5 B5 B3 B3 -90.0(10) 6_655 . . 5_575 ?
B5 B5 B3 B3 -21.3(15) 2_675 . . 5_575 ?
B5 B5 B3 B3 0.001(8) 5_575 . . 5_575 ?
B3 C2 B5 B5 33.8(18) 6_655 . . 2_675 ?
B3 C2 B5 B5 62.8(8) 6_655 . . 5_575 ?
B3 C2 B5 B5 -157.0(7) . . . 6_655 ?
B3 C2 B5 B5 -104(2) . . . 2_675 ?
B3 C2 B5 B5 -19.1(7) 6_655 . . 6_655 ?
B3 C2 B5 B5 -75.1(9) . . . 5_575 ?
B3 C2 B5 B3 137.9(14) 6_655 . . . ?
B3 C2 B3 B5 -52.3(19) 6_655 . . . ?
B3 C2 B3 B3 19.7(18) 6_655 . . 5_575 ?
B2 C2 B2 B2 -49.7(15) 6_655 . . 5_575 ?
B2 C2 B2 B4 -122.7(11) 6_655 . . . ?
B2 C2 B4 B2 82(2) 6_655 . . . ?
B2 C2 B4 B4 -68.3(11) . . . 5_575 ?
B2 C2 B4 B4 13.7(17) 6_655 . . 5_575 ?
B2 B2 B4 C2 -123.6(5) 5_575 . . . ?
B2 B2 B4 B4 0.001(10) 5_575 . . 5_575 ?
B4 C2 B2 B2 14.1(18) 6_655 . . 5_575 ?
B4 C2 B2 B2 73.0(10) . . . 5_575 ?
B4 C2 B2 B4 -58.9(18) 6_655 . . . ?
B4 C2 B4 B2 133.1(10) 6_655 . . . ?
B4 C2 B4 B4 64.8(9) 6_655 . . 5_575 ?

loop_
_twin_individual_id
_twin_individual_mass_fraction_refined
1 0.9(2)
2 0.1(2)

loop_
_smtbx_masks_void_nr
_smtbx_masks_void_average_x
_smtbx_masks_void_average_y
_smtbx_masks_void_average_z
_smtbx_masks_void_volume
_smtbx_masks_void_count_electrons
_smtbx_masks_void_content
1 -0.286 -0.716 -0.784 478.5 47.7 '1.12 C3H7NO'
